data_1562014
loop_
_publ_author_name
'Lun, Huijie'
'Yang, Jinghe'
'Jin, Linyu'
'Cui, Sasa'
'Bai, Yanlong'
'Zhang, Xudong'
'Li, Yamin'

_publ_section_title
;
 Syntheses, structures and properties of two new coordination polymers
 based on d-camphoric acid and 2-phenyl-4,6-diamino-1,3,5-triazine
;
_journal_name_full 'Journal of Solid State Chemistry'
_journal_page_first 135
_journal_page_last 140
_journal_paper_doi 10.1016/j.jssc.2014.12.011
_journal_volume 225
_journal_year 2015
_chemical_formula_sum 'C19 H23 Co N5 O4'
_chemical_formula_weight 444.35
_space_group_IT_number 15
_space_group_name_Hall '-C 2yc'
_space_group_name_H-M_alt 'C 1 2/c 1'
_symmetry_cell_setting monoclinic
_symmetry_space_group_name_H-M 'C 1 2/c 1'
_atom_sites_solution_hydrogens geom
_atom_sites_solution_primary direct
_atom_sites_solution_secondary difmap
_audit_creation_method SHELXL-97
_cell_angle_alpha 90.00
_cell_angle_beta 94.6620(10)
_cell_angle_gamma 90.00
_cell_formula_units_Z 8
_cell_length_a 23.1122(17)
_cell_length_b 13.4105(11)
_cell_length_c 12.7412(10)
_cell_measurement_temperature 296(2)
_cell_volume 3936.0(5)
_computing_structure_refinement 'SHELXL-97 (Sheldrick, 1997)'
_computing_structure_solution 'SHELXS-97 (Sheldrick, 1990)'
_diffrn_ambient_temperature 296(2)
_diffrn_measured_fraction_theta_full 0.971
_diffrn_measured_fraction_theta_max 0.971
_diffrn_radiation_monochromator graphite
_diffrn_radiation_source 'fine-focus sealed tube'
_diffrn_radiation_type MoK\a
_diffrn_radiation_wavelength 0.71073
_diffrn_reflns_av_R_equivalents 0.0462
_diffrn_reflns_av_sigmaI/netI 0.0650
_diffrn_reflns_limit_h_max 26
_diffrn_reflns_limit_h_min -30
_diffrn_reflns_limit_k_max 10
_diffrn_reflns_limit_k_min -17
_diffrn_reflns_limit_l_max 15
_diffrn_reflns_limit_l_min -16
_diffrn_reflns_number 12072
_diffrn_reflns_theta_full 28.31
_diffrn_reflns_theta_max 28.31
_diffrn_reflns_theta_min 1.76
_exptl_absorpt_coefficient_mu 0.909
_exptl_crystal_colour red
_exptl_crystal_density_diffrn 1.500
_exptl_crystal_density_method 'not measured'
_exptl_crystal_description block
_exptl_crystal_F_000 1848
_exptl_crystal_size_max 0.33
_exptl_crystal_size_mid 0.26
_exptl_crystal_size_min 0.18
_refine_diff_density_max 0.392
_refine_diff_density_min -0.412
_refine_diff_density_rms 0.072
_refine_ls_extinction_method none
_refine_ls_goodness_of_fit_ref 1.039
_refine_ls_hydrogen_treatment mixed
_refine_ls_matrix_type full
_refine_ls_number_parameters 271
_refine_ls_number_reflns 4758
_refine_ls_number_restraints 0
_refine_ls_restrained_S_all 1.039
_refine_ls_R_factor_all 0.0852
_refine_ls_R_factor_gt 0.0517
_refine_ls_shift/su_max 0.001
_refine_ls_shift/su_mean 0.000
_refine_ls_structure_factor_coef Fsqd
_refine_ls_weighting_details 'calc w=1/[\s^2^(Fo^2^)+(0.0380P)^2^+9.3338P] where P=(Fo^2^+2Fc^2^)/3'
_refine_ls_weighting_scheme calc
_refine_ls_wR_factor_gt 0.1122
_refine_ls_wR_factor_ref 0.1245
_reflns_number_gt 3224
_reflns_number_total 4758
_reflns_threshold_expression >2sigma(I)
_cod_data_source_file JSSC-2015-225-135.cif
_cod_data_source_block 1
_cod_depositor_comments
;
The following automatic conversions were performed:

data item '_symmetry_cell_setting' value 'Monoclinic' was changed to
'monoclinic' in accordance with the built-in table derived from the
CIF Core dictionary named 'cif_core.dic' version 2.4.5 last updated
on 2014-11-21.

Automatic conversion script
Id: cif_fix_values 8369 2020-08-20 11:38:08Z andrius 
;
_cod_original_sg_symbol_H-M C2/c
_cod_database_code 1562014

loop_
_symmetry_equiv_pos_as_xyz
'x, y, z'
'-x, y, -z+1/2'
'x+1/2, y+1/2, z'
'-x+1/2, y+1/2, -z+1/2'
'-x, -y, -z'
'x, -y, z-1/2'
'-x+1/2, -y+1/2, -z'
'x+1/2, -y+1/2, z-1/2'

loop_
_atom_site_label
_atom_site_type_symbol
_atom_site_fract_x
_atom_site_fract_y
_atom_site_fract_z
_atom_site_U_iso_or_equiv
_atom_site_adp_type
_atom_site_occupancy
_atom_site_symmetry_multiplicity
_atom_site_calc_flag
_atom_site_refinement_flags
_atom_site_disorder_assembly
_atom_site_disorder_group
Co1 Co 0.311120(19) -0.27210(3) 0.48867(3) 0.02898(14) Uani 1 1 d . . .
O1 O 0.31724(10) 0.22641(17) 0.14108(17) 0.0334(5) Uani 1 1 d . . .
O2 O 0.22383(10) 0.19495(17) 0.15918(16) 0.0347(5) Uani 1 1 d . . .
O3 O 0.25399(11) -0.12316(17) 0.46500(18) 0.0384(6) Uani 1 1 d . . .
O4 O 0.34601(11) -0.14195(18) 0.43924(19) 0.0429(6) Uani 1 1 d . . .
N1 N 0.37562(11) -0.38710(19) 0.49734(19) 0.0283(6) Uani 1 1 d . . .
N2 N 0.42353(12) -0.5140(2) 0.4052(2) 0.0346(6) Uani 1 1 d . . .
N3 N 0.41823(12) -0.5280(2) 0.5897(2) 0.0339(6) Uani 1 1 d . . .
N4 N 0.37979(13) -0.4002(2) 0.6780(2) 0.0412(7) Uani 1 1 d . . .
H4A H 0.3894 -0.4317 0.7356 0.049 Uiso 1 1 calc R . .
H4B H 0.3626 -0.3434 0.6798 0.049 Uiso 1 1 calc R . .
N5 N 0.39037(13) -0.3737(2) 0.3205(2) 0.0422(8) Uani 1 1 d . . .
H5B H 0.4031 -0.3974 0.2640 0.051 Uiso 1 1 calc R . .
H5C H 0.3735 -0.3165 0.3193 0.051 Uiso 1 1 calc R . .
C1 C 0.39144(14) -0.4392(2) 0.5865(3) 0.0308(7) Uani 1 1 d . . .
C2 C 0.43262(14) -0.5622(3) 0.4971(3) 0.0340(8) Uani 1 1 d . . .
C3 C 0.39683(14) -0.4257(2) 0.4100(2) 0.0304(7) Uani 1 1 d . . .
C4 C 0.46096(15) -0.6609(3) 0.4946(3) 0.0399(9) Uani 1 1 d . . .
C5 C 0.48605(17) -0.6935(3) 0.4058(3) 0.0531(11) Uani 1 1 d . . .
H5A H 0.4842 -0.6535 0.3460 0.064 Uiso 1 1 calc R . .
C6 C 0.51374(19) -0.7848(4) 0.4048(4) 0.0677(14) Uani 1 1 d . . .
H6A H 0.5302 -0.8059 0.3445 0.081 Uiso 1 1 calc R . .
C7 C 0.5169(2) -0.8435(4) 0.4913(5) 0.0710(14) Uani 1 1 d . . .
H7A H 0.5356 -0.9048 0.4902 0.085 Uiso 1 1 calc R . .
C8 C 0.4931(3) -0.8134(4) 0.5792(5) 0.0935(19) Uani 1 1 d . . .
H8A H 0.4955 -0.8542 0.6385 0.112 Uiso 1 1 calc R . .
C9 C 0.4651(2) -0.7221(3) 0.5818(4) 0.0716(14) Uani 1 1 d . . .
H9A H 0.4489 -0.7020 0.6428 0.086 Uiso 1 1 calc R . .
C10 C 0.30178(16) -0.0867(2) 0.4442(2) 0.0325(8) Uani 1 1 d . . .
C11 C 0.30750(15) 0.0245(2) 0.4273(2) 0.0344(8) Uani 1 1 d . . .
C12 C 0.25371(19) 0.0840(3) 0.4576(3) 0.0491(10) Uani 1 1 d . . .
H12A H 0.2210 0.0394 0.4620 0.059 Uiso 1 1 calc R . .
H12B H 0.2620 0.1156 0.5256 0.059 Uiso 1 1 calc R . .
C13 C 0.2397(2) 0.1611(3) 0.3751(3) 0.0576(12) Uani 1 1 d . . .
H13A H 0.2350 0.2259 0.4069 0.069 Uiso 1 1 calc R . .
H13B H 0.2041 0.1441 0.3331 0.069 Uiso 1 1 calc R . .
C14 C 0.29244(17) 0.1616(2) 0.3055(3) 0.0374(8) Uani 1 1 d . . .
C15 C 0.31184(16) 0.0509(3) 0.3087(3) 0.0374(8) Uani 1 1 d . . .
C16 C 0.3736(2) 0.0393(4) 0.2758(4) 0.0702(14) Uani 1 1 d . . .
H16A H 0.3744 0.0558 0.2026 0.105 Uiso 1 1 calc R . .
H16B H 0.3862 -0.0284 0.2871 0.105 Uiso 1 1 calc R . .
H16C H 0.3991 0.0832 0.3172 0.105 Uiso 1 1 calc R . .
C17 C 0.26914(19) -0.0146(3) 0.2389(3) 0.0491(11) Uani 1 1 d . . .
H17A H 0.2722 0.0015 0.1662 0.074 Uiso 1 1 calc R . .
H17B H 0.2302 -0.0023 0.2567 0.074 Uiso 1 1 calc R . .
H17C H 0.2785 -0.0837 0.2506 0.074 Uiso 1 1 calc R . .
C18 C 0.27595(16) 0.1973(2) 0.1937(2) 0.0307(7) Uani 1 1 d . . .
C19' C 0.3338(3) 0.2339(5) 0.3629(5) 0.0422(18) Uani 0.50 1 d P . .
H19A H 0.3684 0.2393 0.3264 0.063 Uiso 0.50 1 calc PR . .
H19B H 0.3436 0.2103 0.4332 0.063 Uiso 0.50 1 calc PR . .
H19C H 0.3156 0.2981 0.3655 0.063 Uiso 0.50 1 calc PR . .
C19 C 0.3591(4) 0.0644(6) 0.4896(6) 0.052(2) Uani 0.50 1 d P . .
H19D H 0.3566 0.0490 0.5627 0.078 Uiso 0.50 1 calc PR . .
H19E H 0.3607 0.1355 0.4809 0.078 Uiso 0.50 1 calc PR . .
H19F H 0.3935 0.0348 0.4659 0.078 Uiso 0.50 1 calc PR . .

loop_
_atom_site_aniso_label
_atom_site_aniso_U_11
_atom_site_aniso_U_22
_atom_site_aniso_U_33
_atom_site_aniso_U_23
_atom_site_aniso_U_13
_atom_site_aniso_U_12
Co1 0.0393(3) 0.0226(2) 0.0245(2) -0.00147(19) -0.00039(17) 0.0028(2)
O1 0.0431(13) 0.0270(12) 0.0296(12) 0.0043(10) -0.0012(10) -0.0063(11)
O2 0.0396(13) 0.0379(13) 0.0258(11) 0.0071(10) -0.0025(10) -0.0042(11)
O3 0.0512(15) 0.0295(13) 0.0340(12) 0.0043(10) 0.0014(11) -0.0090(12)
O4 0.0487(15) 0.0300(13) 0.0496(15) 0.0087(12) 0.0015(12) 0.0027(12)
N1 0.0333(14) 0.0260(14) 0.0250(13) -0.0014(11) -0.0017(11) 0.0018(12)
N2 0.0401(16) 0.0310(15) 0.0327(15) -0.0050(12) 0.0032(12) 0.0046(13)
N3 0.0398(16) 0.0289(15) 0.0326(15) -0.0003(12) 0.0008(12) 0.0082(13)
N4 0.0569(19) 0.0411(18) 0.0251(14) 0.0019(13) 0.0013(13) 0.0210(15)
N5 0.056(2) 0.0412(18) 0.0302(15) 0.0060(13) 0.0108(14) 0.0137(15)
C1 0.0308(17) 0.0274(17) 0.0337(17) 0.0008(14) -0.0007(14) 0.0018(14)
C2 0.0330(18) 0.0289(17) 0.0391(19) -0.0014(15) -0.0026(15) 0.0030(15)
C3 0.0299(17) 0.0310(18) 0.0302(17) -0.0017(14) 0.0015(13) -0.0006(14)
C4 0.0364(19) 0.0326(19) 0.050(2) -0.0085(17) -0.0045(17) 0.0069(16)
C5 0.050(2) 0.048(2) 0.061(3) -0.009(2) 0.005(2) 0.014(2)
C6 0.055(3) 0.055(3) 0.094(4) -0.026(3) 0.008(3) 0.017(2)
C7 0.071(3) 0.042(3) 0.098(4) -0.015(3) -0.009(3) 0.024(2)
C8 0.141(5) 0.052(3) 0.088(4) 0.015(3) 0.008(4) 0.046(4)
C9 0.111(4) 0.045(3) 0.058(3) 0.002(2) 0.007(3) 0.033(3)
C10 0.048(2) 0.0238(16) 0.0244(16) 0.0052(13) -0.0051(15) -0.0020(16)
C11 0.049(2) 0.0252(17) 0.0277(17) 0.0050(14) -0.0049(15) -0.0056(16)
C12 0.074(3) 0.031(2) 0.044(2) 0.0062(17) 0.015(2) 0.003(2)
C13 0.091(3) 0.053(3) 0.0298(19) 0.0032(18) 0.009(2) 0.026(2)
C14 0.061(2) 0.0236(17) 0.0261(16) 0.0070(14) -0.0064(16) -0.0029(16)
C15 0.052(2) 0.0296(18) 0.0309(17) 0.0056(15) 0.0029(16) -0.0003(17)
C16 0.065(3) 0.071(3) 0.078(3) 0.017(3) 0.026(3) 0.012(3)
C17 0.093(3) 0.0260(18) 0.0257(17) -0.0024(14) -0.0088(19) -0.001(2)
C18 0.049(2) 0.0161(14) 0.0265(16) 0.0011(13) -0.0004(15) -0.0051(14)
C19' 0.066(5) 0.036(4) 0.023(3) 0.009(3) -0.009(3) -0.011(4)
C19 0.074(6) 0.033(4) 0.046(4) 0.013(4) -0.014(4) -0.009(4)

loop_
_atom_type_symbol
_atom_type_description
_atom_type_scat_dispersion_real
_atom_type_scat_dispersion_imag
_atom_type_scat_source
C C 0.0033 0.0016 'International Tables Vol C Tables 4.2.6.8 and 6.1.1.4'
H H 0.0000 0.0000 'International Tables Vol C Tables 4.2.6.8 and 6.1.1.4'
N N 0.0061 0.0033 'International Tables Vol C Tables 4.2.6.8 and 6.1.1.4'
O O 0.0106 0.0060 'International Tables Vol C Tables 4.2.6.8 and 6.1.1.4'
Co Co 0.3494 0.9721 'International Tables Vol C Tables 4.2.6.8 and 6.1.1.4'

loop_
_geom_angle_atom_site_label_1
_geom_angle_atom_site_label_2
_geom_angle_atom_site_label_3
_geom_angle
_geom_angle_site_symmetry_1
_geom_angle_site_symmetry_3
O1 Co1 O2 160.32(9) 6_556 4_545
O1 Co1 O4 92.20(10) 6_556 .
O2 Co1 O4 92.12(10) 4_545 .
O1 Co1 N1 100.02(9) 6_556 .
O2 Co1 N1 96.52(9) 4_545 .
O4 Co1 N1 109.91(10) . .
O1 Co1 O3 86.06(9) 6_556 7_546
O2 Co1 O3 83.09(9) 4_545 7_546
O4 Co1 O3 159.12(10) . 7_546
N1 Co1 O3 90.86(10) . 7_546
O1 Co1 O3 82.17(8) 6_556 .
O2 Co1 O3 83.77(9) 4_545 .
O4 Co1 O3 58.48(9) . .
N1 Co1 O3 168.36(9) . .
O3 Co1 O3 100.71(8) 7_546 .
O1 Co1 Co1 80.62(7) 6_556 7_546
O2 Co1 Co1 79.72(7) 4_545 7_546
O4 Co1 Co1 105.42(7) . 7_546
N1 Co1 Co1 144.60(8) . 7_546
O3 Co1 Co1 53.75(7) 7_546 7_546
O3 Co1 Co1 46.96(6) . 7_546
C18 O1 Co1 126.9(2) . 6
C18 O2 Co1 128.2(2) . 4
C10 O3 Co1 161.5(2) . 7_546
C10 O3 Co1 82.28(19) . .
Co1 O3 Co1 79.29(8) 7_546 .
C10 O4 Co1 98.2(2) . .
C3 N1 C1 113.6(3) . .
C3 N1 Co1 122.0(2) . .
C1 N1 Co1 123.5(2) . .
C3 N2 C2 115.3(3) . .
C2 N3 C1 115.3(3) . .
C1 N4 H4A 120.0 . .
C1 N4 H4B 120.0 . .
H4A N4 H4B 120.0 . .
C3 N5 H5B 120.0 . .
C3 N5 H5C 120.0 . .
H5B N5 H5C 120.0 . .
N4 C1 N3 116.8(3) . .
N4 C1 N1 118.2(3) . .
N3 C1 N1 125.0(3) . .
N3 C2 N2 125.1(3) . .
N3 C2 C4 118.1(3) . .
N2 C2 C4 116.9(3) . .
N5 C3 N2 116.3(3) . .
N5 C3 N1 118.7(3) . .
N2 C3 N1 125.0(3) . .
C9 C4 C5 117.7(4) . .
C9 C4 C2 121.2(4) . .
C5 C4 C2 121.1(4) . .
C6 C5 C4 120.8(4) . .
C6 C5 H5A 119.6 . .
C4 C5 H5A 119.6 . .
C7 C6 C5 120.2(5) . .
C7 C6 H6A 119.9 . .
C5 C6 H6A 119.9 . .
C8 C7 C6 120.3(4) . .
C8 C7 H7A 119.9 . .
C6 C7 H7A 119.9 . .
C7 C8 C9 120.4(5) . .
C7 C8 H8A 119.8 . .
C9 C8 H8A 119.8 . .
C4 C9 C8 120.6(5) . .
C4 C9 H9A 119.7 . .
C8 C9 H9A 119.7 . .
O3 C10 O4 120.7(3) . .
O3 C10 C11 120.1(3) . .
O4 C10 C11 119.2(3) . .
C19 C11 C10 110.9(4) . .
C19 C11 C12 107.9(4) . .
C10 C11 C12 112.9(3) . .
C19 C11 C15 109.0(4) . .
C10 C11 C15 111.9(3) . .
C12 C11 C15 103.9(3) . .
C13 C12 C11 108.3(3) . .
C13 C12 H12A 110.0 . .
C11 C12 H12A 110.0 . .
C13 C12 H12B 110.0 . .
C11 C12 H12B 110.0 . .
H12A C12 H12B 108.4 . .
C12 C13 C14 105.5(3) . .
C12 C13 H13A 110.6 . .
C14 C13 H13A 110.6 . .
C12 C13 H13B 110.6 . .
C14 C13 H13B 110.6 . .
H13A C13 H13B 108.8 . .
C19' C14 C18 110.6(3) . .
C19' C14 C15 115.6(4) . .
C18 C14 C15 112.1(3) . .
C19' C14 C13 102.7(4) . .
C18 C14 C13 112.6(3) . .
C15 C14 C13 102.6(3) . .
C16 C15 C17 110.6(3) . .
C16 C15 C14 111.4(3) . .
C17 C15 C14 111.0(3) . .
C16 C15 C11 112.1(3) . .
C17 C15 C11 109.8(3) . .
C14 C15 C11 101.6(3) . .
C15 C16 H16A 109.5 . .
C15 C16 H16B 109.5 . .
H16A C16 H16B 109.5 . .
C15 C16 H16C 109.5 . .
H16A C16 H16C 109.5 . .
H16B C16 H16C 109.5 . .
C15 C17 H17A 109.5 . .
C15 C17 H17B 109.5 . .
H17A C17 H17B 109.5 . .
C15 C17 H17C 109.5 . .
H17A C17 H17C 109.5 . .
H17B C17 H17C 109.5 . .
O2 C18 O1 124.5(3) . .
O2 C18 C14 118.9(3) . .
O1 C18 C14 116.6(3) . .
C14 C19' H19A 109.5 . .
C14 C19' H19B 109.5 . .
H19A C19' H19B 109.5 . .
C14 C19' H19C 109.5 . .
H19A C19' H19C 109.5 . .
H19B C19' H19C 109.5 . .
C11 C19 H19D 109.5 . .
C11 C19 H19E 109.5 . .
H19D C19 H19E 109.5 . .
C11 C19 H19F 109.5 . .
H19D C19 H19F 109.5 . .
H19E C19 H19F 109.5 . .

loop_
_geom_bond_atom_site_label_1
_geom_bond_atom_site_label_2
_geom_bond_distance
_geom_bond_site_symmetry_2
Co1 O1 2.030(2) 6_556
Co1 O2 2.037(2) 4_545
Co1 O4 2.044(2) .
Co1 N1 2.142(3) .
Co1 O3 2.175(2) 7_546
Co1 O3 2.400(2) .
Co1 Co1 2.9239(9) 7_546
O1 C18 1.271(4) .
O1 Co1 2.030(2) 6
O2 C18 1.249(4) .
O2 Co1 2.037(2) 4
O3 C10 1.256(4) .
O3 Co1 2.175(2) 7_546
O4 C10 1.268(4) .
N1 C3 1.355(4) .
N1 C1 1.358(4) .
N2 C3 1.339(4) .
N2 C2 1.339(4) .
N3 C2 1.332(4) .
N3 C1 1.341(4) .
N4 C1 1.326(4) .
N4 H4A 0.8600 .
N4 H4B 0.8600 .
N5 C3 1.335(4) .
N5 H5B 0.8600 .
N5 H5C 0.8600 .
C2 C4 1.479(5) .
C4 C9 1.377(6) .
C4 C5 1.384(5) .
C5 C6 1.382(6) .
C5 H5A 0.9300 .
C6 C7 1.351(7) .
C6 H6A 0.9300 .
C7 C8 1.350(7) .
C7 H7A 0.9300 .
C8 C9 1.387(6) .
C8 H8A 0.9300 .
C9 H9A 0.9300 .
C10 C11 1.515(4) .
C11 C19 1.478(8) .
C11 C12 1.552(5) .
C11 C15 1.564(4) .
C12 C13 1.491(5) .
C12 H12A 0.9700 .
C12 H12B 0.9700 .
C13 C14 1.565(5) .
C13 H13A 0.9700 .
C13 H13B 0.9700 .
C14 C19' 1.508(7) .
C14 C18 1.522(4) .
C14 C15 1.550(5) .
C15 C16 1.529(6) .
C15 C17 1.546(5) .
C16 H16A 0.9600 .
C16 H16B 0.9600 .
C16 H16C 0.9600 .
C17 H17A 0.9600 .
C17 H17B 0.9600 .
C17 H17C 0.9600 .
C19' H19A 0.9600 .
C19' H19B 0.9600 .
C19' H19C 0.9600 .
C19 H19D 0.9600 .
C19 H19E 0.9600 .
C19 H19F 0.9600 .

loop_
_geom_hbond_atom_site_label_D
_geom_hbond_atom_site_label_H
_geom_hbond_atom_site_label_A
_geom_hbond_distance_DH
_geom_hbond_distance_HA
_geom_hbond_distance_DA
_geom_hbond_angle_DHA
_geom_hbond_site_symmetry_A
N4 H4A N2 0.86 2.35 3.201(4) 168.2 6_546
N4 H4B O1 0.86 1.93 2.762(4) 162.9 6_556
